data_1577481
loop_
_publ_author_name
'Jones, Myron W.'
'Aldridge, Katelyn M.'
'Crundwell, Guy'

_publ_section_title
;
 6,7-Dichloro-2-methyl-3-phenylquinoxaline
;
_journal_coeditor_code ZL4103
_journal_issue 9
_journal_name_full IUCrData
_journal_paper_doi 10.1107/S2414314626008928
_journal_volume 11
_journal_year 2026
_chemical_formula_iupac 'C15 H10 Cl2 N2'
_chemical_formula_moiety 'C15 H10 Cl2 N2'
_chemical_formula_sum 'C15 H10 Cl2 N2'
_chemical_formula_weight 289.15
_chemical_melting_point 426
_chemical_name_common
;
6,7-Dichloro-2-methyl-3-phenylquinoxaline
;
_chemical_name_systematic
;
6,7-Dichloro-2-methyl-3-phenylquinoxaline
;
_space_group_crystal_system orthorhombic
_space_group_IT_number 41
_space_group_name_Hall 'A 2 -2ab'
_space_group_name_H-M_alt 'A e a 2'
_atom_sites_solution_hydrogens geom
_atom_sites_solution_primary dual
_atom_sites_solution_secondary difmap
_audit_creation_method
;
Olex2 1.5
(compiled 2026.05.24 svn.rec792b02 for OlexSys, GUI svn.r7575)
;
_cell_angle_alpha 90
_cell_angle_beta 90
_cell_angle_gamma 90
_cell_formula_units_Z 8
_cell_length_a 13.7569(4)
_cell_length_b 26.2508(8)
_cell_length_c 7.1470(2)
_cell_measurement_reflns_used 9889
_cell_measurement_temperature 150.00
_cell_measurement_theta_max 80.0543
_cell_measurement_theta_min 3.3673
_cell_volume 2580.99(13)
_computing_cell_refinement
;
SAINT V8.42 (Bruker, 2026)
;
_computing_data_collection
;
APEX6 v2026.2-0 (Bruker, 2026)
;
_computing_data_reduction
;
SAINT V8.42 (Bruker, 2026)
;
_computing_molecular_graphics
;
Olex2 1.5 (Dolomanov <i>et al.</i>,  2009)
;
_computing_publication_material
;
Olex2 1.5 (Dolomanov <i>et al.</i>,  2009), ORTEP-3 for Windows
(Farrugia, 2012) and
Mercury (Macrae <i>et al.</i>,  2020)
;
_computing_structure_refinement
;
<i>SHELXL2025/1</i> (Sheldrick, 2015b)
;
_computing_structure_solution
;
<i>SHELXT</i> (Sheldrick, 2015a)
;
_diffrn_ambient_temperature 150.00
_diffrn_detector_area_resol_mean 7.4074
_diffrn_measured_fraction_theta_full 1.000
_diffrn_measured_fraction_theta_max 0.995
_diffrn_measurement_device 'four circle diffractometer'
_diffrn_measurement_device_type 'Bruker AXS D8 Quest'
_diffrn_measurement_method 'omega and phi scans'
_diffrn_radiation_monochromator 'HELIOS multilayer Montel optics'
_diffrn_radiation_type CuK\a
_diffrn_radiation_wavelength 1.54178
_diffrn_reflns_av_R_equivalents 0.0643
_diffrn_reflns_av_unetI/netI 0.0408
_diffrn_reflns_limit_h_max 17
_diffrn_reflns_limit_h_min -17
_diffrn_reflns_limit_k_max 33
_diffrn_reflns_limit_k_min -33
_diffrn_reflns_limit_l_max 9
_diffrn_reflns_limit_l_min -8
_diffrn_reflns_number 35150
_diffrn_reflns_theta_full 67.679
_diffrn_reflns_theta_max 80.573
_diffrn_reflns_theta_min 3.367
_diffrn_source 'I-mu-S 3.0 microsource X-ray tube'
_diffrn_source_current '1.1 mA'
_diffrn_source_voltage '50 kV'
_exptl_absorpt_coefficient_mu 4.396
_exptl_absorpt_correction_T_max 0.7543
_exptl_absorpt_correction_T_min 0.4998
_exptl_absorpt_correction_type multi-scan
_exptl_absorpt_process_details
;
(SADABS; Krause <i>et al.</i>,  2015)
;
_exptl_crystal_colour 'clear colourless'
_exptl_crystal_density_diffrn 1.488
_exptl_crystal_description plate
_exptl_crystal_F_000 1184
_exptl_crystal_size_max 0.21
_exptl_crystal_size_mid 0.11
_exptl_crystal_size_min 0.055
_refine_diff_density_max 0.225
_refine_diff_density_min -0.280
_refine_ls_abs_structure_details
;
Flack <i>x</i> determined using 1146 quotients
[(<i>I</i>^+^)-(<i>I</i>^-^)]/[(<i>I</i>^+^)+(<i>I</i>^-^)]
(Parsons <i>et al.</i>,  2013)
;
_refine_ls_abs_structure_Flack 0.004(7)
_refine_ls_extinction_method none
_refine_ls_goodness_of_fit_ref 1.112
_refine_ls_hydrogen_treatment constr
_refine_ls_matrix_type full
_refine_ls_number_parameters 173
_refine_ls_number_reflns 2788
_refine_ls_number_restraints 1
_refine_ls_restrained_S_all 1.112
_refine_ls_R_factor_all 0.0304
_refine_ls_R_factor_gt 0.0288
_refine_ls_shift/su_max 0.001
_refine_ls_shift/su_mean 0.000
_refine_ls_structure_factor_coef Fsqd
_refine_ls_weighting_details 'w=1/[\s^2^(Fo^2^)+(0.0438P)^2^+0.4866P] where P=(Fo^2^+2Fc^2^)/3'
_refine_ls_weighting_scheme calc
_refine_ls_wR_factor_gt 0.0766
_refine_ls_wR_factor_ref 0.0783
_reflns_number_gt 2646
_reflns_number_total 2788
_reflns_threshold_expression 'I > 2\s(I)'
_cod_data_source_file zl4103.cif
_cod_data_source_block I
_cod_original_sg_symbol_Hall 'A 2 -2ac'
_cod_database_code 1577481
_shelx_space_group_comment
;
The symmetry employed for this shelxl refinement is uniquely defined
by the following loop, which should always be used as a source of
symmetry information in preference to the above space-group names.
They are only intended as comments.
;
_shelx_estimated_absorpt_t_min 0.459
_shelx_estimated_absorpt_t_max 0.794

loop_
_space_group_symop_operation_xyz
'x, y, z'
'-x, -y, z'
'x+1/2, -y+1/2, z'
'-x+1/2, y+1/2, z'
'x, y+1/2, z+1/2'
'-x, -y+1/2, z+1/2'
'x+1/2, -y+1, z+1/2'
'-x+1/2, y+1, z+1/2'

loop_
_atom_site_type_symbol
_atom_site_label
_atom_site_fract_x
_atom_site_fract_y
_atom_site_fract_z
_atom_site_U_iso_or_equiv
_atom_site_adp_type
_atom_site_calc_flag
_atom_site_occupancy
_atom_site_disorder_assembly
_atom_site_disorder_group
C C1 0.37186(15) 0.47901(10) 0.6000(4) 0.0262(5) Uani d 1 . .
C C3 0.37034(16) 0.56404(10) 0.4771(4) 0.0284(5) Uani d 1 . .
C C10 0.37433(14) 0.32221(9) 0.4945(4) 0.0242(5) Uani d 1 . .
C C15 0.42966(17) 0.30390(9) 0.3437(3) 0.0258(5) Uani d 1 . .
H H15 0.466810 0.327048 0.270755 0.031 Uiso calc 1 . .
N N1 0.37599(15) 0.44750(9) 0.7518(3) 0.0280(5) Uani d 1 . .
Cl Cl1 0.36731(4) 0.62940(2) 0.51359(11) 0.03628(18) Uani d 1 . .
C C13 0.37601(17) 0.21837(10) 0.4054(4) 0.0303(5) Uani d 1 . .
H H13 0.377408 0.183049 0.376637 0.036 Uiso calc 1 . .
C C6 0.37267(16) 0.45912(9) 0.4161(4) 0.0242(5) Uani d 1 . .
C C12 0.31946(17) 0.23595(9) 0.5524(3) 0.0306(5) Uani d 1 . .
H H12 0.281249 0.212716 0.622943 0.037 Uiso calc 1 . .
Cl Cl2 0.37977(5) 0.58627(2) 0.10644(10) 0.03599(18) Uani d 1 . .
C C4 0.37379(16) 0.54433(10) 0.2935(4) 0.0275(5) Uani d 1 . .
C C5 0.37397(16) 0.49310(10) 0.2613(4) 0.0267(5) Uani d 1 . .
H H5 0.374956 0.480307 0.136961 0.032 Uiso calc 1 . .
C C8 0.37819(16) 0.39822(10) 0.7220(4) 0.0250(5) Uani d 1 . .
C C14 0.43071(17) 0.25251(10) 0.3002(4) 0.0291(5) Uani d 1 . .
H H14 0.468808 0.240553 0.198416 0.035 Uiso calc 1 . .
N N2 0.37302(13) 0.40786(8) 0.3852(3) 0.0259(5) Uani d 1 . .
C C2 0.36965(16) 0.53235(11) 0.6280(4) 0.0294(5) Uani d 1 . .
H H2 0.367700 0.545967 0.751059 0.035 Uiso calc 1 . .
C C9 0.37394(14) 0.37773(10) 0.5335(4) 0.0232(5) Uani d 1 . .
C C11 0.31853(16) 0.28751(8) 0.5968(4) 0.0276(4) Uani d 1 . .
H H11 0.279563 0.299277 0.697663 0.033 Uiso calc 1 . .
C C7 0.38880(19) 0.36530(10) 0.8927(4) 0.0299(5) Uani d 1 . .
H H7A 0.325163 0.351482 0.927622 0.045 Uiso calc 1 . .
H H7B 0.414578 0.385727 0.996143 0.045 Uiso calc 1 . .
H H7C 0.433567 0.337216 0.865550 0.045 Uiso calc 1 . .

loop_
_atom_site_aniso_label
_atom_site_aniso_U_11
_atom_site_aniso_U_22
_atom_site_aniso_U_33
_atom_site_aniso_U_12
_atom_site_aniso_U_13
_atom_site_aniso_U_23
C1 0.0260(11) 0.0266(13) 0.0260(11) 0.0011(8) 0.0006(10) -0.0021(11)
C3 0.0277(11) 0.0226(13) 0.0350(14) -0.0003(8) 0.0032(9) -0.0036(10)
C10 0.0257(10) 0.0242(11) 0.0228(12) 0.0017(7) -0.0034(8) -0.0012(10)
C15 0.0287(10) 0.0266(11) 0.0221(10) 0.0002(9) -0.0007(8) 0.0006(8)
N1 0.0320(10) 0.0285(11) 0.0235(10) 0.0005(8) 0.0006(7) -0.0029(9)
Cl1 0.0454(3) 0.0214(3) 0.0421(4) -0.0014(2) 0.0073(3) -0.0051(2)
C13 0.0405(13) 0.0215(13) 0.0289(13) 0.0001(9) -0.0036(11) -0.0014(10)
C6 0.0256(11) 0.0218(12) 0.0252(11) 0.0012(8) -0.0003(8) -0.0007(10)
C12 0.0354(12) 0.0287(12) 0.0278(13) -0.0049(9) 0.0008(8) 0.0018(8)
Cl2 0.0506(3) 0.0257(3) 0.0316(3) -0.0025(2) -0.0014(3) 0.0041(2)
C4 0.0281(11) 0.0266(13) 0.0278(13) -0.0002(9) -0.0006(9) 0.0014(10)
C5 0.0303(12) 0.0256(12) 0.0241(13) -0.0006(9) -0.0005(8) 0.0000(10)
C8 0.0249(11) 0.0268(12) 0.0234(12) 0.0001(8) 0.0003(8) -0.0026(10)
C14 0.0332(11) 0.0294(11) 0.0246(10) 0.0028(10) 0.0008(9) -0.0028(9)
N2 0.0281(10) 0.0256(12) 0.0240(11) 0.0018(7) -0.0002(8) -0.0016(8)
C2 0.0346(12) 0.0270(13) 0.0267(14) 0.0006(8) 0.0027(9) -0.0056(10)
C9 0.0225(9) 0.0252(12) 0.0220(11) 0.0005(7) 0.0005(8) 0.0001(9)
C11 0.0292(10) 0.0281(11) 0.0257(10) 0.0000(8) 0.0019(9) -0.0018(9)
C7 0.0374(12) 0.0296(14) 0.0226(12) 0.0005(10) -0.0029(10) -0.0008(10)

loop_
_atom_type_symbol
_atom_type_description
_atom_type_scat_dispersion_real
_atom_type_scat_dispersion_imag
_atom_type_scat_source
C C 0.0181 0.0091 'International Tables Vol C Tables 4.2.6.8 and 6.1.1.4'
H H 0.0000 0.0000 'International Tables Vol C Tables 4.2.6.8 and 6.1.1.4'
Cl Cl 0.3639 0.7018 'International Tables Vol C Tables 4.2.6.8 and 6.1.1.4'
N N 0.0311 0.0180 'International Tables Vol C Tables 4.2.6.8 and 6.1.1.4'

loop_
_geom_angle_atom_site_label_1
_geom_angle_atom_site_label_2
_geom_angle_atom_site_label_3
_geom_angle_site_symmetry_1
_geom_angle_site_symmetry_3
_geom_angle
_geom_angle_publ_flag
N1 C1 C6 . . 121.0(2) yes
N1 C1 C2 . . 119.2(3) yes
C6 C1 C2 . . 119.8(3) yes
C4 C3 Cl1 . . 120.2(2) yes
C2 C3 Cl1 . . 119.0(2) yes
C2 C3 C4 . . 120.8(2) yes
C15 C10 C9 . . 118.8(2) yes
C11 C10 C15 . . 118.4(2) yes
C11 C10 C9 . . 122.7(2) yes
C10 C15 H15 . . 119.6 no
C14 C15 C10 . . 120.8(2) yes
C14 C15 H15 . . 119.6 no
C8 N1 C1 . . 118.0(2) yes
C12 C13 H13 . . 120.0 no
C12 C13 C14 . . 119.9(2) yes
C14 C13 H13 . . 120.0 no
C1 C6 C5 . . 119.5(2) yes
N2 C6 C1 . . 121.0(2) yes
N2 C6 C5 . . 119.6(2) yes
C13 C12 H12 . . 119.9 no
C13 C12 C11 . . 120.1(2) yes
C11 C12 H12 . . 119.9 no
C3 C4 Cl2 . . 119.1(2) yes
C5 C4 C3 . . 121.2(2) yes
C5 C4 Cl2 . . 119.7(2) yes
C6 C5 H5 . . 120.4 no
C4 C5 C6 . . 119.2(2) yes
C4 C5 H5 . . 120.4 no
N1 C8 C9 . . 121.0(2) yes
N1 C8 C7 . . 116.0(2) yes
C9 C8 C7 . . 123.0(2) yes
C15 C14 C13 . . 120.0(2) yes
C15 C14 H14 . . 120.0 no
C13 C14 H14 . . 120.0 no
C9 N2 C6 . . 117.4(2) yes
C1 C2 H2 . . 120.2 no
C3 C2 C1 . . 119.5(2) yes
C3 C2 H2 . . 120.2 no
C8 C9 C10 . . 122.6(2) yes
N2 C9 C10 . . 115.9(2) yes
N2 C9 C8 . . 121.5(2) yes
C10 C11 H11 . . 119.7 no
C12 C11 C10 . . 120.7(2) yes
C12 C11 H11 . . 119.7 no
C8 C7 H7A . . 109.5 no
C8 C7 H7B . . 109.5 no
C8 C7 H7C . . 109.5 no
H7A C7 H7B . . 109.5 no
H7A C7 H7C . . 109.5 no
H7B C7 H7C . . 109.5 no

loop_
_geom_bond_atom_site_label_1
_geom_bond_atom_site_label_2
_geom_bond_site_symmetry_2
_geom_bond_distance
_geom_bond_publ_flag
C1 N1 . 1.365(4) yes
C1 C6 . 1.415(4) yes
C1 C2 . 1.415(4) yes
C3 Cl1 . 1.736(3) yes
C3 C4 . 1.411(4) yes
C3 C2 . 1.362(4) yes
C10 C15 . 1.404(3) yes
C10 C9 . 1.484(3) yes
C10 C11 . 1.397(3) yes
C15 H15 . 0.9500 no
C15 C14 . 1.385(3) yes
N1 C8 . 1.311(3) yes
C13 H13 . 0.9500 no
C13 C12 . 1.386(4) yes
C13 C14 . 1.391(4) yes
C6 C5 . 1.421(3) yes
C6 N2 . 1.364(3) yes
C12 H12 . 0.9500 no
C12 C11 . 1.390(3) yes
Cl2 C4 . 1.734(3) yes
C4 C5 . 1.364(4) yes
C5 H5 . 0.9500 no
C8 C9 . 1.451(4) yes
C8 C7 . 1.502(4) yes
C14 H14 . 0.9500 no
N2 C9 . 1.323(4) yes
C2 H2 . 0.9500 no
C11 H11 . 0.9500 no
C7 H7A . 0.9800 no
C7 H7B . 0.9800 no
C7 H7C . 0.9800 no

loop_
_geom_hbond_atom_site_label_D
_geom_hbond_atom_site_label_H
_geom_hbond_atom_site_label_A
_geom_hbond_site_symmetry_A
_geom_hbond_distance_DH
_geom_hbond_distance_HA
_geom_hbond_distance_DA
_geom_hbond_angle_DHA
_geom_hbond_publ_flag
C2 H2 Cl2 1_556 0.95 2.76 3.704(3) 174.9 yes

loop_
_geom_torsion_atom_site_label_1
_geom_torsion_atom_site_label_2
_geom_torsion_atom_site_label_3
_geom_torsion_atom_site_label_4
_geom_torsion_site_symmetry_1
_geom_torsion_site_symmetry_2
_geom_torsion_site_symmetry_3
_geom_torsion_site_symmetry_4
_geom_torsion
_geom_torsion_publ_flag
C1 N1 C8 C9 . . . . -1.5(3) no
C1 N1 C8 C7 . . . . 176.4(2) no
C1 C6 C5 C4 . . . . -0.4(3) no
C1 C6 N2 C9 . . . . -0.9(3) no
C3 C4 C5 C6 . . . . -1.3(3) no
C10 C15 C14 C13 . . . . 0.5(3) no
C15 C10 C9 C8 . . . . -139.0(2) no
C15 C10 C9 N2 . . . . 38.6(3) no
C15 C10 C11 C12 . . . . 1.3(3) no
N1 C1 C6 C5 . . . . -176.4(2) no
N1 C1 C6 N2 . . . . 3.1(3) no
N1 C1 C2 C3 . . . . 176.8(2) no
N1 C8 C9 C10 . . . . -178.79(18) no
N1 C8 C9 N2 . . . . 3.7(3) no
Cl1 C3 C4 Cl2 . . . . 2.5(3) no
Cl1 C3 C4 C5 . . . . -178.48(17) no
Cl1 C3 C2 C1 . . . . 179.85(16) no
C13 C12 C11 C10 . . . . 0.0(4) no
C6 C1 N1 C8 . . . . -1.7(3) no
C6 C1 C2 C3 . . . . -1.3(3) no
C6 N2 C9 C10 . . . . -179.98(18) no
C6 N2 C9 C8 . . . . -2.3(3) no
C12 C13 C14 C15 . . . . 0.8(4) no
Cl2 C4 C5 C6 . . . . 177.70(17) no
C4 C3 C2 C1 . . . . -0.4(4) no
C5 C6 N2 C9 . . . . 178.54(19) no
C14 C13 C12 C11 . . . . -1.1(4) no
N2 C6 C5 C4 . . . . -179.9(2) no
C2 C1 N1 C8 . . . . -179.85(19) no
C2 C1 C6 C5 . . . . 1.7(3) no
C2 C1 C6 N2 . . . . -178.80(19) no
C2 C3 C4 Cl2 . . . . -177.28(18) no
C2 C3 C4 C5 . . . . 1.7(4) no
C9 C10 C15 C14 . . . . -178.8(2) no
C9 C10 C11 C12 . . . . 178.5(2) no
C11 C10 C15 C14 . . . . -1.5(3) no
C11 C10 C9 C8 . . . . 43.8(3) no
C11 C10 C9 N2 . . . . -138.6(2) no
C7 C8 C9 C10 . . . . 3.4(3) no
C7 C8 C9 N2 . . . . -174.1(2) no
